data_7040691
loop_
_publ_author_name
'Rota Martir, Diego'
'Hedley, Gordon J.'
'Cordes, David B.'
'Slawin, Alexandra M. Z.'
'Escudero, Daniel'
'Jacquemin, Denis'
'Kosikova, Tamara'
'Philp, Douglas'
'Dawson, Daniel M.'
'Ashbrook, Sharon E.'
'Samuel, Ifor D. W.'
'Zysman-Colman, Eli'

_publ_section_title
;
 Exploring the self-assembly and energy transfer of dynamic supramolecular
 iridium-porphyrin systems.
;
_journal_issue 43
_journal_name_full 'Dalton transactions (Cambridge, England : 2003)'
_journal_page_first 17195
_journal_page_last 17205
_journal_paper_doi 10.1039/c6dt02619b
_journal_volume 45
_journal_year 2016
_chemical_formula_moiety 'C48 H38 N4 O Zn'
_chemical_formula_sum 'C48 H38 N4 O Zn'
_chemical_formula_weight 752.23
_space_group_crystal_system monoclinic
_space_group_IT_number 15
_space_group_name_Hall '-C 2yc'
_space_group_name_H-M_alt 'C 1 2/c 1'
_symmetry_space_group_name_Hall '-C 2yc'
_symmetry_space_group_name_H-M 'C 1 2/c 1'
_atom_sites_solution_hydrogens geom
_atom_sites_solution_primary direct
_atom_sites_solution_secondary difmap
_audit_creation_date 2015-12-17
_audit_creation_method 'by CrystalStructure 4.1'
_audit_update_record
;
2016-04-07 deposited with the CCDC.
2016-09-22 downloaded from the CCDC.
;
_cell_angle_alpha 90.0000
_cell_angle_beta 90.0813(16)
_cell_angle_gamma 90.0000
_cell_formula_units_Z 4
_cell_length_a 14.8095(16)
_cell_length_b 17.054(2)
_cell_length_c 14.9092(16)
_cell_measurement_reflns_used 1735
_cell_measurement_temperature 173
_cell_measurement_theta_max 47.10
_cell_measurement_theta_min 19.20
_cell_volume 3765.5(7)
_computing_cell_refinement 'CrystalClear-SM Expert 2.1 b32'
_computing_data_collection 'CrystalClear-SM Expert 2.1 b32 (Rigaku, 2014)'
_computing_data_reduction 'CrystalClear-SM Expert 2.1 b32'
_computing_molecular_graphics 'CrystalStructure 4.1'
_computing_publication_material 'CrystalStructure 4.1 (Rigaku, 2014)'
_computing_structure_refinement 'SHELXL2013 (Sheldrick, 2008)'
_computing_structure_solution 'Superflip (Palatinus, et al., 2007)'
_diffrn_ambient_temperature 173
_diffrn_detector_area_resol_mean 5.814
_diffrn_measured_fraction_theta_full 0.995
_diffrn_measured_fraction_theta_max 0.990
_diffrn_measurement_device_type 'Rigaku XtaLAB P100'
_diffrn_measurement_method \w
_diffrn_radiation_type 'Cu K\a'
_diffrn_radiation_wavelength 1.54187
_diffrn_reflns_av_R_equivalents 0.0294
_diffrn_reflns_Laue_measured_fraction_full 0.995
_diffrn_reflns_Laue_measured_fraction_max 0.990
_diffrn_reflns_limit_h_max 17
_diffrn_reflns_limit_h_min -14
_diffrn_reflns_limit_k_max 19
_diffrn_reflns_limit_k_min -20
_diffrn_reflns_limit_l_max 17
_diffrn_reflns_limit_l_min -17
_diffrn_reflns_number 19272
_diffrn_reflns_point_group_measured_fraction_full 0.995
_diffrn_reflns_point_group_measured_fraction_max 0.990
_diffrn_reflns_theta_full 67.687
_diffrn_reflns_theta_max 68.203
_diffrn_reflns_theta_min 3.953
_diffrn_standards_number 0
_exptl_absorpt_coefficient_mu 1.235
_exptl_absorpt_correction_T_max 0.988
_exptl_absorpt_correction_T_min 0.896
_exptl_absorpt_correction_type multi-scan
_exptl_absorpt_process_details 'REQAB (Rigaku, 1998)'
_exptl_crystal_colour red
_exptl_crystal_density_diffrn 1.327
_exptl_crystal_density_method 'not measured'
_exptl_crystal_description platelet
_exptl_crystal_F_000 1568.00
_exptl_crystal_recrystallization_method 'Re-crystallisation from solvent'
_exptl_crystal_size_max 0.100
_exptl_crystal_size_mid 0.040
_exptl_crystal_size_min 0.010
_refine_diff_density_max 0.30
_refine_diff_density_min -0.24
_refine_ls_extinction_method none
_refine_ls_goodness_of_fit_ref 1.064
_refine_ls_hydrogen_treatment constr
_refine_ls_number_parameters 246
_refine_ls_number_reflns 3425
_refine_ls_number_restraints 0
_refine_ls_R_factor_all 0.0309
_refine_ls_R_factor_gt 0.0279
_refine_ls_shift/su_max 0.000
_refine_ls_structure_factor_coef Fsqd
_refine_ls_weighting_details 'w = 1/[\s^2^(Fo^2^)+(0.0459P)^2^+2.3811P] where P=(Fo^2^+2Fc^2^)/3'
_refine_ls_weighting_scheme calc
_refine_ls_wR_factor_gt 0.0793
_refine_ls_wR_factor_ref 0.0808
_reflns_number_gt 3110
_reflns_number_total 3425
_reflns_threshold_expression F^2^>2.0\s(F^2^)
_cod_data_source_file c6dt02619b2.cif
_cod_data_source_block ZnTPP-ether
_cod_depositor_comments 'Adding full bibliography for 7040687--7040691.cif.'
_cod_database_code 7040691
_solvent_exptl_crystal_recrystallization_method 'Dichloromethane/diethyl ether'

loop_
_space_group_symop_operation_xyz
'x, y, z'
'-x, y, -z+1/2'
'x+1/2, y+1/2, z'
'-x+1/2, y+1/2, -z+1/2'
'-x, -y, -z'
'x, -y, z-1/2'
'-x+1/2, -y+1/2, -z'
'x+1/2, -y+1/2, z-1/2'

loop_
_atom_site_label
_atom_site_type_symbol
_atom_site_fract_x
_atom_site_fract_y
_atom_site_fract_z
_atom_site_U_iso_or_equiv
_atom_site_adp_type
_atom_site_occupancy
_atom_site_site_symmetry_order
_atom_site_calc_flag
_atom_site_refinement_flags_posn
_atom_site_refinement_flags_adp
_atom_site_refinement_flags_occupancy
Zn1 Zn 0.5000 0.14744(2) 0.2500 0.02431(10) Uani 1 2 d S T P
O25 O 0.5000 0.27396(9) 0.2500 0.0381(4) Uani 1 2 d S T P
N1 N 0.62354(8) 0.13008(7) 0.31008(8) 0.0262(3) Uani 1 1 d . . .
N8 N 0.44086(8) 0.13151(7) 0.37430(8) 0.0263(3) Uani 1 1 d . . .
C2 C 0.64123(10) 0.12249(9) 0.40011(10) 0.0276(3) Uani 1 1 d . . .
C3 C 0.73620(10) 0.10638(10) 0.41273(11) 0.0345(4) Uani 1 1 d . . .
H3 H 0.7660 0.0982 0.4684 0.041 Uiso 1 1 calc R U .
C4 C 0.77461(10) 0.10513(10) 0.33107(11) 0.0350(4) Uani 1 1 d . . .
H4 H 0.8365 0.0958 0.3183 0.042 Uiso 1 1 calc R U .
C5 C 0.70435(10) 0.12050(9) 0.26651(10) 0.0283(3) Uani 1 1 d . . .
C6 C 0.57734(10) 0.12725(8) 0.46968(10) 0.0272(3) Uani 1 1 d . . .
C7 C 0.48341(10) 0.13136(9) 0.45642(10) 0.0280(3) Uani 1 1 d . . .
C9 C 0.34986(10) 0.12948(9) 0.39139(10) 0.0289(3) Uani 1 1 d . . .
C10 C 0.33454(11) 0.13061(11) 0.48669(11) 0.0366(4) Uani 1 1 d . . .
H10 H 0.2776 0.1303 0.5159 0.044 Uiso 1 1 calc R U .
C11 C 0.41638(11) 0.13215(10) 0.52665(11) 0.0357(4) Uani 1 1 d . . .
H11 H 0.4278 0.1335 0.5894 0.043 Uiso 1 1 calc R U .
C12 C 0.28189(10) 0.12341(9) 0.32636(10) 0.0282(3) Uani 1 1 d . . .
C13 C 0.61257(10) 0.12540(9) 0.56367(10) 0.0275(3) Uani 1 1 d . . .
C14 C 0.67268(11) 0.18278(10) 0.59308(11) 0.0342(3) Uani 1 1 d . . .
H14 H 0.6895 0.2241 0.5538 0.041 Uiso 1 1 calc R U .
C15 C 0.70833(12) 0.18022(11) 0.67918(11) 0.0399(4) Uani 1 1 d . . .
H15 H 0.7501 0.2191 0.6981 0.048 Uiso 1 1 calc R U .
C16 C 0.68305(11) 0.12097(11) 0.73750(11) 0.0380(4) Uani 1 1 d . . .
H16 H 0.7072 0.1192 0.7965 0.046 Uiso 1 1 calc R U .
C17 C 0.62255(11) 0.06444(10) 0.70947(11) 0.0355(4) Uani 1 1 d . . .
H17 H 0.6045 0.0242 0.7497 0.043 Uiso 1 1 calc R U .
C18 C 0.58801(10) 0.06605(9) 0.62309(10) 0.0315(3) Uani 1 1 d . . .
H18 H 0.5472 0.0263 0.6042 0.038 Uiso 1 1 calc R U .
C19 C 0.18616(10) 0.11427(10) 0.35782(10) 0.0312(3) Uani 1 1 d . . .
C20 C 0.15429(13) 0.04136(12) 0.38150(14) 0.0499(5) Uani 1 1 d . . .
H20 H 0.1937 -0.0026 0.3806 0.060 Uiso 1 1 calc R U .
C21 C 0.06480(15) 0.03189(15) 0.40673(15) 0.0640(6) Uani 1 1 d . . .
H21 H 0.0430 -0.0186 0.4226 0.077 Uiso 1 1 calc R U .
C22 C 0.00726(12) 0.09559(17) 0.40888(13) 0.0625(7) Uani 1 1 d . . .
H22 H -0.0540 0.0891 0.4261 0.075 Uiso 1 1 calc R U .
C23 C 0.03888(15) 0.16749(18) 0.38617(19) 0.0781(8) Uani 1 1 d . . .
H23 H -0.0005 0.2115 0.3875 0.094 Uiso 1 1 calc R U .
C24 C 0.12846(14) 0.17737(14) 0.36096(16) 0.0607(6) Uani 1 1 d . . .
H24 H 0.1500 0.2281 0.3458 0.073 Uiso 1 1 calc R U .
C26 C 0.50073(12) 0.31923(10) 0.33134(11) 0.0398(4) Uani 1 1 d . . .
H26A H 0.5406 0.3653 0.3233 0.048 Uiso 1 1 calc R U .
H26B H 0.5259 0.2869 0.3805 0.048 Uiso 1 1 calc R U .
C27 C 0.40788(15) 0.34671(13) 0.35707(15) 0.0542(5) Uani 1 1 d . . .
H27A H 0.3674 0.3014 0.3621 0.065 Uiso 1 1 calc R U .
H27B H 0.3849 0.3826 0.3110 0.065 Uiso 1 1 calc R U .
H27C H 0.4108 0.3740 0.4148 0.065 Uiso 1 1 calc R U .

loop_
_atom_site_aniso_label
_atom_site_aniso_U_11
_atom_site_aniso_U_22
_atom_site_aniso_U_33
_atom_site_aniso_U_23
_atom_site_aniso_U_13
_atom_site_aniso_U_12
Zn1 0.02014(15) 0.02954(16) 0.02325(16) 0.000 0.00146(10) 0.000
O25 0.0533(10) 0.0288(8) 0.0321(8) 0.000 -0.0031(7) 0.000
N1 0.0208(6) 0.0326(6) 0.0252(6) -0.0008(5) 0.0015(5) -0.0002(5)
N8 0.0219(6) 0.0324(6) 0.0246(6) 0.0006(5) 0.0015(5) -0.0018(5)
C2 0.0250(7) 0.0312(7) 0.0266(7) -0.0001(6) -0.0014(6) -0.0011(6)
C3 0.0252(8) 0.0487(9) 0.0296(8) 0.0001(7) -0.0034(6) 0.0022(7)
C4 0.0216(7) 0.0503(10) 0.0330(8) -0.0008(7) -0.0005(6) 0.0028(6)
C5 0.0212(7) 0.0329(8) 0.0307(8) -0.0015(6) 0.0008(6) -0.0006(6)
C6 0.0267(7) 0.0288(7) 0.0261(7) 0.0004(6) 0.0002(6) -0.0022(6)
C7 0.0275(7) 0.0316(7) 0.0249(7) 0.0002(6) 0.0023(6) -0.0013(6)
C9 0.0248(7) 0.0342(8) 0.0277(8) 0.0006(6) 0.0034(6) -0.0004(6)
C10 0.0259(8) 0.0557(10) 0.0281(8) -0.0003(7) 0.0061(6) -0.0012(7)
C11 0.0291(8) 0.0538(10) 0.0243(8) -0.0006(7) 0.0029(6) -0.0007(7)
C12 0.0229(7) 0.0319(7) 0.0298(8) 0.0018(6) 0.0031(6) 0.0001(6)
C13 0.0242(7) 0.0330(8) 0.0254(7) -0.0011(6) 0.0013(6) 0.0016(6)
C14 0.0347(8) 0.0367(8) 0.0312(8) 0.0005(6) 0.0014(6) -0.0068(7)
C15 0.0381(9) 0.0475(10) 0.0340(9) -0.0075(7) -0.0050(7) -0.0084(7)
C16 0.0354(8) 0.0522(10) 0.0263(8) -0.0021(7) -0.0022(6) 0.0042(7)
C17 0.0361(8) 0.0397(9) 0.0309(8) 0.0067(7) 0.0025(6) 0.0051(7)
C18 0.0297(8) 0.0326(8) 0.0321(8) 0.0004(6) 0.0006(6) -0.0015(6)
C19 0.0232(7) 0.0458(9) 0.0245(7) 0.0008(6) 0.0004(6) -0.0021(6)
C20 0.0462(10) 0.0483(11) 0.0552(11) -0.0087(9) 0.0217(9) -0.0095(8)
C21 0.0552(12) 0.0770(15) 0.0599(13) -0.0225(11) 0.0260(10) -0.0357(12)
C22 0.0216(8) 0.126(2) 0.0394(10) 0.0002(12) 0.0022(7) -0.0120(11)
C23 0.0376(11) 0.112(2) 0.0849(18) 0.0409(16) 0.0234(11) 0.0309(13)
C24 0.0402(11) 0.0616(13) 0.0804(15) 0.0269(11) 0.0252(10) 0.0156(9)
C26 0.0468(10) 0.0358(9) 0.0369(9) -0.0063(7) -0.0072(7) -0.0009(7)
C27 0.0522(12) 0.0560(12) 0.0543(12) -0.0127(9) 0.0033(10) 0.0016(9)

loop_
_atom_type_symbol
_atom_type_description
_atom_type_scat_dispersion_real
_atom_type_scat_dispersion_imag
_atom_type_scat_source
C C 0.0181 0.0091
;
International Tables for Crystallography
(Vol. C, Tables 4.2.6.8 and 6.1.1.4)
;
H H 0.0000 0.0000
;
International Tables for Crystallography
(Vol. C, Table 6.1.1.4)
;
N N 0.0311 0.0180
;
International Tables for Crystallography
(Vol. C, Tables 4.2.6.8 and 6.1.1.4)
;
Zn Zn -1.5491 0.6778
;
International Tables for Crystallography
(Vol. C, Tables 4.2.6.8 and 6.1.1.4)
;
O O 0.0492 0.0322
;
International Tables for Crystallography
(Vol. C, Tables 4.2.6.8 and 6.1.1.4)
;

loop_
_geom_angle_atom_site_label_1
_geom_angle_atom_site_label_2
_geom_angle_atom_site_label_3
_geom_angle
_geom_angle_site_symmetry_1
_geom_angle_site_symmetry_3
N1 Zn1 N1 163.45(7) . 2_655
N1 Zn1 N8 89.64(5) . 2_655
N1 Zn1 N8 88.19(5) 2_655 2_655
N1 Zn1 N8 88.19(5) . .
N1 Zn1 N8 89.64(5) 2_655 .
N8 Zn1 N8 164.90(7) 2_655 .
N1 Zn1 O25 98.27(3) . .
N1 Zn1 O25 98.27(3) 2_655 .
N8 Zn1 O25 97.55(3) 2_655 .
N8 Zn1 O25 97.55(3) . .
C26 O25 C26 115.04(18) 2_655 .
C26 O25 Zn1 122.48(9) 2_655 .
C26 O25 Zn1 122.48(9) . .
C5 N1 C2 106.63(12) . .
C5 N1 Zn1 125.92(10) . .
C2 N1 Zn1 127.40(10) . .
C9 N8 C7 106.46(12) . .
C9 N8 Zn1 125.93(10) . .
C7 N8 Zn1 127.10(10) . .
N1 C2 C6 125.98(13) . .
N1 C2 C3 109.23(13) . .
C6 C2 C3 124.77(14) . .
C4 C3 C2 107.34(13) . .
C4 C3 H3 126.3 . .
C2 C3 H3 126.3 . .
C3 C4 C5 107.22(13) . .
C3 C4 H4 126.4 . .
C5 C4 H4 126.4 . .
N1 C5 C12 126.30(14) . 2_655
N1 C5 C4 109.57(13) . .
C12 C5 C4 124.12(14) 2_655 .
C7 C6 C2 124.40(14) . .
C7 C6 C13 118.47(13) . .
C2 C6 C13 117.10(13) . .
N8 C7 C6 125.22(14) . .
N8 C7 C11 109.31(13) . .
C6 C7 C11 125.40(14) . .
N8 C9 C12 125.34(14) . .
N8 C9 C10 109.82(13) . .
C12 C9 C10 124.77(14) . .
C11 C10 C9 107.05(14) . .
C11 C10 H10 126.5 . .
C9 C10 H10 126.5 . .
C10 C11 C7 107.31(14) . .
C10 C11 H11 126.3 . .
C7 C11 H11 126.3 . .
C9 C12 C5 125.56(14) . 2_655
C9 C12 C19 117.99(13) . .
C5 C12 C19 116.34(13) 2_655 .
C14 C13 C18 118.50(14) . .
C14 C13 C6 120.14(14) . .
C18 C13 C6 121.34(14) . .
C15 C14 C13 120.73(15) . .
C15 C14 H14 119.6 . .
C13 C14 H14 119.6 . .
C16 C15 C14 120.05(15) . .
C16 C15 H15 120.0 . .
C14 C15 H15 120.0 . .
C17 C16 C15 119.69(15) . .
C17 C16 H16 120.2 . .
C15 C16 H16 120.2 . .
C16 C17 C18 120.42(15) . .
C16 C17 H17 119.8 . .
C18 C17 H17 119.8 . .
C17 C18 C13 120.60(15) . .
C17 C18 H18 119.7 . .
C13 C18 H18 119.7 . .
C24 C19 C20 119.01(16) . .
C24 C19 C12 121.09(16) . .
C20 C19 C12 119.87(15) . .
C19 C20 C21 120.2(2) . .
C19 C20 H20 119.9 . .
C21 C20 H20 119.9 . .
C22 C21 C20 120.3(2) . .
C22 C21 H21 119.9 . .
C20 C21 H21 119.9 . .
C23 C22 C21 119.49(18) . .
C23 C22 H22 120.3 . .
C21 C22 H22 120.3 . .
C22 C23 C24 120.5(2) . .
C22 C23 H23 119.8 . .
C24 C23 H23 119.8 . .
C19 C24 C23 120.5(2) . .
C19 C24 H24 119.7 . .
C23 C24 H24 119.7 . .
O25 C26 C27 112.14(14) . .
O25 C26 H26A 109.2 . .
C27 C26 H26A 109.2 . .
O25 C26 H26B 109.2 . .
C27 C26 H26B 109.2 . .
H26A C26 H26B 107.9 . .
C26 C27 H27A 109.5 . .
C26 C27 H27B 109.5 . .
H27A C27 H27B 109.5 . .
C26 C27 H27C 109.5 . .
H27A C27 H27C 109.5 . .
H27B C27 H27C 109.5 . .

loop_
_geom_bond_atom_site_label_1
_geom_bond_atom_site_label_2
_geom_bond_distance
_geom_bond_site_symmetry_2
Zn1 N1 2.0573(12) .
Zn1 N1 2.0573(12) 2_655
Zn1 N8 2.0688(12) 2_655
Zn1 N8 2.0688(12) .
Zn1 O25 2.1577(16) .
O25 C26 1.4375(18) 2_655
O25 C26 1.4375(18) .
N1 C5 1.3723(19) .
N1 C2 1.3734(19) .
N8 C9 1.3724(19) .
N8 C7 1.3762(19) .
C2 C6 1.407(2) .
C2 C3 1.445(2) .
C3 C4 1.345(2) .
C3 H3 0.9500 .
C4 C5 1.441(2) .
C4 H4 0.9500 .
C5 C12 1.401(2) 2_655
C6 C7 1.407(2) .
C6 C13 1.495(2) .
C7 C11 1.444(2) .
C9 C12 1.400(2) .
C9 C10 1.439(2) .
C10 C11 1.350(2) .
C10 H10 0.9500 .
C11 H11 0.9500 .
C12 C5 1.401(2) 2_655
C12 C19 1.502(2) .
C13 C14 1.393(2) .
C13 C18 1.394(2) .
C14 C15 1.388(2) .
C14 H14 0.9500 .
C15 C16 1.385(3) .
C15 H15 0.9500 .
C16 C17 1.381(2) .
C16 H16 0.9500 .
C17 C18 1.385(2) .
C17 H17 0.9500 .
C18 H18 0.9500 .
C19 C24 1.375(3) .
C19 C20 1.376(3) .
C20 C21 1.388(3) .
C20 H20 0.9500 .
C21 C22 1.381(4) .
C21 H21 0.9500 .
C22 C23 1.356(4) .
C22 H22 0.9500 .
C23 C24 1.390(3) .
C23 H23 0.9500 .
C24 H24 0.9500 .
C26 C27 1.503(3) .
C26 H26A 0.9900 .
C26 H26B 0.9900 .
C27 H27A 0.9800 .
C27 H27B 0.9800 .
C27 H27C 0.9800 .

loop_
_geom_torsion_atom_site_label_1
_geom_torsion_atom_site_label_2
_geom_torsion_atom_site_label_3
_geom_torsion_atom_site_label_4
_geom_torsion
_geom_torsion_site_symmetry_1
_geom_torsion_site_symmetry_4
C5 N1 C2 C6 -179.26(14) . .
Zn1 N1 C2 C6 -1.8(2) . .
C5 N1 C2 C3 -0.93(17) . .
Zn1 N1 C2 C3 176.55(10) . .
N1 C2 C3 C4 0.54(19) . .
C6 C2 C3 C4 178.89(15) . .
C2 C3 C4 C5 0.07(19) . .
C2 N1 C5 C12 179.86(15) . 2_655
Zn1 N1 C5 C12 2.3(2) . 2_655
C2 N1 C5 C4 0.98(17) . .
Zn1 N1 C5 C4 -176.55(10) . .
C3 C4 C5 N1 -0.66(19) . .
C3 C4 C5 C12 -179.57(15) . 2_655
N1 C2 C6 C7 7.9(2) . .
C3 C2 C6 C7 -170.14(15) . .
N1 C2 C6 C13 -173.93(14) . .
C3 C2 C6 C13 8.0(2) . .
C9 N8 C7 C6 175.04(14) . .
Zn1 N8 C7 C6 -12.8(2) . .
C9 N8 C7 C11 -2.14(17) . .
Zn1 N8 C7 C11 170.00(11) . .
C2 C6 C7 N8 -0.2(2) . .
C13 C6 C7 N8 -178.28(13) . .
C2 C6 C7 C11 176.58(15) . .
C13 C6 C7 C11 -1.5(2) . .
C7 N8 C9 C12 -175.29(15) . .
Zn1 N8 C9 C12 12.4(2) . .
C7 N8 C9 C10 1.88(17) . .
Zn1 N8 C9 C10 -170.38(11) . .
N8 C9 C10 C11 -0.9(2) . .
C12 C9 C10 C11 176.31(16) . .
C9 C10 C11 C7 -0.4(2) . .
N8 C7 C11 C10 1.64(19) . .
C6 C7 C11 C10 -175.54(15) . .
N8 C9 C12 C5 -1.8(3) . 2_655
C10 C9 C12 C5 -178.52(16) . 2_655
N8 C9 C12 C19 174.27(14) . .
C10 C9 C12 C19 -2.5(2) . .
C7 C6 C13 C14 -121.86(16) . .
C2 C6 C13 C14 59.9(2) . .
C7 C6 C13 C18 59.5(2) . .
C2 C6 C13 C18 -118.78(16) . .
C18 C13 C14 C15 0.9(2) . .
C6 C13 C14 C15 -177.75(15) . .
C13 C14 C15 C16 -1.1(3) . .
C14 C15 C16 C17 0.2(3) . .
C15 C16 C17 C18 0.9(3) . .
C16 C17 C18 C13 -1.1(2) . .
C14 C13 C18 C17 0.2(2) . .
C6 C13 C18 C17 178.84(14) . .
C9 C12 C19 C24 99.3(2) . .
C5 C12 C19 C24 -84.3(2) 2_655 .
C9 C12 C19 C20 -82.6(2) . .
C5 C12 C19 C20 93.76(19) 2_655 .
C24 C19 C20 C21 1.0(3) . .
C12 C19 C20 C21 -177.07(18) . .
C19 C20 C21 C22 -0.5(3) . .
C20 C21 C22 C23 0.0(3) . .
C21 C22 C23 C24 -0.1(4) . .
C20 C19 C24 C23 -1.1(3) . .
C12 C19 C24 C23 177.0(2) . .
C22 C23 C24 C19 0.6(4) . .
C26 O25 C26 C27 81.95(14) 2_655 .
Zn1 O25 C26 C27 -98.05(14) . .
